data_1513441
loop_
_publ_author_name
'Kapras, Vojt\<ech'
'Pohl, Radek'
'C\'isa\<rov\'a, Ivana'
'Jahn, Ullrich'

_publ_section_title
;
 Asymmetric Domino Aza-Michael Addition/[3 + 2] Cycloaddition Reactions as
 a Versatile Approach to \a,\b,\g-Triamino Acid Derivatives.
;
_journal_issue 4
_journal_name_full 'Organic letters'
_journal_page_first 1088
_journal_page_last 1091
_journal_paper_doi 10.1021/ol403660w
_journal_volume 16
_journal_year 2014
_chemical_absolute_configuration syn
_chemical_compound_source 'synthesized by the authors'
_chemical_formula_moiety 'C20 H29 N3 O2'
_chemical_formula_sum 'C20 H29 N3 O2'
_chemical_formula_weight 343.46
_chemical_name_systematic
; 
 ? 
;
_space_group_IT_number 19
_symmetry_cell_setting orthorhombic
_symmetry_space_group_name_Hall 'P 2ac 2ab'
_symmetry_space_group_name_H-M 'P 21 21 21'
_atom_sites_solution_hydrogens difmap
_atom_sites_solution_primary direct
_atom_sites_solution_secondary difmap
_audit_creation_method SHELXL-97
_cell_angle_alpha 90.00
_cell_angle_beta 90.00
_cell_angle_gamma 90.00
_cell_formula_units_Z 4
_cell_length_a 10.1265(2)
_cell_length_b 10.6178(2)
_cell_length_c 18.0640(3)
_cell_measurement_reflns_used 7754
_cell_measurement_temperature 150(2)
_cell_measurement_theta_max 27.50
_cell_measurement_theta_min 2.22
_cell_volume 1942.26(6)
_computing_cell_refinement 'SAINT V8.27B (Bruker AXS Inc., 2012)'
_computing_data_collection 'Bruker Instrument Service v2012.12.0.0'
_computing_data_reduction 'SAINT V8.27B (Bruker AXS Inc., 2012)'
_computing_structure_refinement 'SHELXL-97 (Sheldrick, 2008)'
_computing_structure_solution 'SHELXS-97 (Sheldrick, 2008)'
_diffrn_ambient_temperature 150(2)
_diffrn_measured_fraction_theta_full 1.000
_diffrn_measured_fraction_theta_max 1.000
_diffrn_measurement_device_type 'Bruker APEX-II CCD'
_diffrn_measurement_method '\f and \w scans'
_diffrn_radiation_monochromator graphite
_diffrn_radiation_source 'fine-focus sealed tube'
_diffrn_radiation_type MoK\a
_diffrn_radiation_wavelength 0.71073
_diffrn_reflns_av_R_equivalents 0.0189
_diffrn_reflns_av_sigmaI/netI 0.0224
_diffrn_reflns_limit_h_max 13
_diffrn_reflns_limit_h_min -13
_diffrn_reflns_limit_k_max 13
_diffrn_reflns_limit_k_min -12
_diffrn_reflns_limit_l_max 20
_diffrn_reflns_limit_l_min -23
_diffrn_reflns_number 15309
_diffrn_reflns_theta_full 27.50
_diffrn_reflns_theta_max 27.50
_diffrn_reflns_theta_min 2.22
_exptl_absorpt_coefficient_mu 0.077
_exptl_absorpt_correction_T_max 0.9813
_exptl_absorpt_correction_T_min 0.9496
_exptl_absorpt_correction_type multi-scan
_exptl_absorpt_process_details 'SADABS V2012/1 (Bruker AXS Inc.)'
_exptl_crystal_colour colourless
_exptl_crystal_density_diffrn 1.175
_exptl_crystal_density_method 'not measured'
_exptl_crystal_description prism
_exptl_crystal_F_000 744
_exptl_crystal_size_max 0.68
_exptl_crystal_size_mid 0.25
_exptl_crystal_size_min 0.25
_refine_diff_density_max 0.198
_refine_diff_density_min -0.207
_refine_diff_density_rms 0.033
_refine_ls_abs_structure_details 'Flack H D (1983), Acta Cryst. A39, 876-881'
_refine_ls_abs_structure_Flack -0.2(9)
_refine_ls_extinction_method none
_refine_ls_goodness_of_fit_ref 1.028
_refine_ls_hydrogen_treatment constr
_refine_ls_matrix_type full
_refine_ls_number_parameters 231
_refine_ls_number_reflns 4454
_refine_ls_number_restraints 0
_refine_ls_restrained_S_all 1.028
_refine_ls_R_factor_all 0.0392
_refine_ls_R_factor_gt 0.0341
_refine_ls_shift/su_max 0.001
_refine_ls_shift/su_mean 0.000
_refine_ls_structure_factor_coef Fsqd
_refine_ls_weighting_details 'calc w=1/[\s^2^(Fo^2^)+(0.0473P)^2^+0.1949P] where P=(Fo^2^+2Fc^2^)/3'
_refine_ls_weighting_scheme calc
_refine_ls_wR_factor_gt 0.0817
_refine_ls_wR_factor_ref 0.0847
_reflns_number_gt 4057
_reflns_number_total 4454
_reflns_threshold_expression I>2\s(I)
_cod_data_source_file ol403660w_si_003.cif
_cod_data_source_block vk_703_ii_jahn_uochb
_cod_database_code 1513441

loop_
_symmetry_equiv_pos_as_xyz
'x, y, z'
'-x+1/2, -y, z+1/2'
'-x, y+1/2, -z+1/2'
'x+1/2, -y+1/2, -z'

loop_
_atom_site_label
_atom_site_type_symbol
_atom_site_fract_x
_atom_site_fract_y
_atom_site_fract_z
_atom_site_U_iso_or_equiv
_atom_site_adp_type
_atom_site_occupancy
_atom_site_symmetry_multiplicity
_atom_site_calc_flag
_atom_site_refinement_flags
N1 N 1.03509(10) 0.33954(9) -0.03913(6) 0.0252(2) Uani 1 1 d .
N2 N 0.98376(12) 0.27429(10) -0.08850(6) 0.0315(3) Uani 1 1 d .
N3 N 0.94673(9) 0.60020(9) -0.01100(5) 0.0203(2) Uani 1 1 d .
C1 C 0.93394(11) 0.37826(11) 0.01834(6) 0.0207(2) Uani 1 1 d .
C2 C 0.83933(15) 0.25752(12) -0.07587(8) 0.0330(3) Uani 1 1 d .
H2A H 0.8207 0.1751 -0.0525 0.040 Uiso 1 1 calc R
H2B H 0.7899 0.2632 -0.1230 0.040 Uiso 1 1 calc R
C3 C 0.80272(12) 0.36538(11) -0.02432(7) 0.0246(3) Uani 1 1 d .
H3 H 0.7282 0.3420 0.0093 0.029 Uiso 1 1 calc R
C4 C 0.77042(12) 0.48318(12) -0.06992(7) 0.0272(3) Uani 1 1 d .
H4A H 0.8189 0.4792 -0.1175 0.033 Uiso 1 1 calc R
H4B H 0.6748 0.4839 -0.0813 0.033 Uiso 1 1 calc R
C5 C 0.80612(11) 0.60379(11) -0.03056(7) 0.0237(3) Uani 1 1 d .
H5A H 0.7883 0.6768 -0.0632 0.028 Uiso 1 1 calc R
H5B H 0.7520 0.6129 0.0148 0.028 Uiso 1 1 calc R
C6 C 0.96734(11) 0.50977(11) 0.04930(6) 0.0211(2) Uani 1 1 d .
H6 H 0.9050 0.5298 0.0906 0.025 Uiso 1 1 calc R
C7 C 0.93894(12) 0.27492(11) 0.07809(7) 0.0229(2) Uani 1 1 d .
C8 C 1.10834(12) 0.51103(12) 0.07913(7) 0.0286(3) Uani 1 1 d .
H8A H 1.1707 0.5047 0.0378 0.043 Uiso 1 1 calc R
H8B H 1.1210 0.4394 0.1126 0.043 Uiso 1 1 calc R
H8C H 1.1239 0.5897 0.1061 0.043 Uiso 1 1 calc R
C9 C 1.00198(12) 0.72749(10) -0.00076(6) 0.0234(2) Uani 1 1 d .
H9 H 1.0934 0.7158 0.0191 0.028 Uiso 1 1 calc R
C10 C 0.92801(16) 0.80804(13) 0.05605(7) 0.0341(3) Uani 1 1 d .
H10A H 0.8421 0.8327 0.0358 0.051 Uiso 1 1 calc R
H10B H 0.9798 0.8836 0.0672 0.051 Uiso 1 1 calc R
H10C H 0.9148 0.7593 0.1015 0.051 Uiso 1 1 calc R
C11 C 1.01713(12) 0.78889(11) -0.07669(7) 0.0244(3) Uani 1 1 d .
C12 C 0.99849(15) 0.91705(12) -0.08782(8) 0.0328(3) Uani 1 1 d .
H12 H 0.9705 0.9686 -0.0478 0.039 Uiso 1 1 calc R
C13 C 1.02038(18) 0.97087(14) -0.15710(9) 0.0458(4) Uani 1 1 d .
H13 H 1.0086 1.0589 -0.1637 0.055 Uiso 1 1 calc R
C14 C 1.05883(19) 0.89769(15) -0.21570(9) 0.0488(4) Uani 1 1 d .
H14 H 1.0713 0.9343 -0.2632 0.059 Uiso 1 1 calc R
C15 C 1.07934(19) 0.76982(15) -0.20520(9) 0.0482(4) Uani 1 1 d .
H15 H 1.1076 0.7189 -0.2454 0.058 Uiso 1 1 calc R
C16 C 1.05870(15) 0.71609(13) -0.13621(8) 0.0353(3) Uani 1 1 d .
H16 H 1.0732 0.6284 -0.1296 0.042 Uiso 1 1 calc R
C17 C 0.87293(14) 0.22827(13) 0.20536(7) 0.0322(3) Uani 1 1 d .
C18 C 0.8029(2) 0.31061(18) 0.26142(9) 0.0600(5) Uani 1 1 d .
H18A H 0.8555 0.3865 0.2706 0.090 Uiso 1 1 calc R
H18B H 0.7918 0.2639 0.3078 0.090 Uiso 1 1 calc R
H18C H 0.7160 0.3347 0.2421 0.090 Uiso 1 1 calc R
C19 C 1.01066(17) 0.19374(17) 0.23177(8) 0.0458(4) Uani 1 1 d .
H19A H 1.0549 0.1430 0.1939 0.069 Uiso 1 1 calc R
H19B H 1.0043 0.1452 0.2778 0.069 Uiso 1 1 calc R
H19C H 1.0616 0.2708 0.2407 0.069 Uiso 1 1 calc R
C20 C 0.79086(17) 0.11368(15) 0.18592(9) 0.0457(4) Uani 1 1 d .
H20A H 0.7086 0.1407 0.1621 0.069 Uiso 1 1 calc R
H20B H 0.7702 0.0667 0.2311 0.069 Uiso 1 1 calc R
H20C H 0.8407 0.0596 0.1520 0.069 Uiso 1 1 calc R
O1 O 0.98434(10) 0.17182(8) 0.06698(5) 0.0337(2) Uani 1 1 d .
O2 O 0.88365(10) 0.31375(8) 0.14056(5) 0.0302(2) Uani 1 1 d .

loop_
_atom_site_aniso_label
_atom_site_aniso_U_11
_atom_site_aniso_U_22
_atom_site_aniso_U_33
_atom_site_aniso_U_23
_atom_site_aniso_U_13
_atom_site_aniso_U_12
N1 0.0298(6) 0.0236(5) 0.0222(5) 0.0029(4) 0.0053(4) 0.0029(4)
N2 0.0430(7) 0.0253(5) 0.0262(5) -0.0004(5) 0.0037(5) 0.0003(5)
N3 0.0184(4) 0.0193(4) 0.0232(5) 0.0026(4) -0.0021(4) -0.0015(4)
C1 0.0199(5) 0.0217(5) 0.0206(6) 0.0010(5) 0.0006(5) 0.0019(4)
C2 0.0415(8) 0.0254(6) 0.0322(7) 0.0007(6) -0.0068(6) -0.0078(6)
C3 0.0222(6) 0.0240(6) 0.0275(6) 0.0054(5) -0.0018(5) -0.0054(5)
C4 0.0233(6) 0.0289(6) 0.0294(7) 0.0075(6) -0.0065(5) -0.0041(5)
C5 0.0189(6) 0.0240(6) 0.0283(6) 0.0059(5) -0.0023(5) 0.0014(5)
C6 0.0219(6) 0.0212(5) 0.0201(5) 0.0010(5) -0.0005(4) 0.0015(4)
C7 0.0213(6) 0.0241(5) 0.0232(6) 0.0036(5) 0.0013(5) 0.0021(5)
C8 0.0274(6) 0.0273(6) 0.0310(7) 0.0026(5) -0.0096(5) 0.0020(5)
C9 0.0252(6) 0.0199(5) 0.0251(6) -0.0003(5) -0.0030(5) -0.0018(5)
C10 0.0482(8) 0.0278(6) 0.0264(7) -0.0028(5) 0.0032(6) -0.0012(6)
C11 0.0218(6) 0.0249(6) 0.0264(6) 0.0009(5) -0.0017(5) -0.0045(5)
C12 0.0397(7) 0.0273(6) 0.0315(7) 0.0032(5) 0.0001(6) 0.0023(6)
C13 0.0629(11) 0.0319(7) 0.0426(9) 0.0132(6) 0.0009(8) -0.0003(7)
C14 0.0699(11) 0.0460(9) 0.0306(8) 0.0110(7) 0.0056(7) -0.0158(8)
C15 0.0705(11) 0.0422(8) 0.0319(8) -0.0063(7) 0.0157(8) -0.0171(8)
C16 0.0471(8) 0.0267(6) 0.0320(7) -0.0023(6) 0.0075(6) -0.0101(6)
C17 0.0413(8) 0.0337(6) 0.0217(6) 0.0101(5) 0.0071(5) 0.0084(6)
C18 0.0920(14) 0.0554(10) 0.0327(8) 0.0112(8) 0.0268(9) 0.0291(10)
C19 0.0470(9) 0.0615(10) 0.0288(7) 0.0110(7) -0.0032(7) 0.0073(8)
C20 0.0453(9) 0.0485(9) 0.0434(9) 0.0186(8) 0.0069(7) -0.0049(7)
O1 0.0428(6) 0.0269(4) 0.0313(5) 0.0071(4) 0.0083(4) 0.0108(4)
O2 0.0402(5) 0.0269(4) 0.0233(4) 0.0067(4) 0.0077(4) 0.0092(4)

loop_
_atom_type_symbol
_atom_type_description
_atom_type_scat_dispersion_real
_atom_type_scat_dispersion_imag
_atom_type_scat_source
C C 0.0033 0.0016 'International Tables Vol C Tables 4.2.6.8 and 6.1.1.4'
H H 0.0000 0.0000 'International Tables Vol C Tables 4.2.6.8 and 6.1.1.4'
N N 0.0061 0.0033 'International Tables Vol C Tables 4.2.6.8 and 6.1.1.4'
O O 0.0106 0.0060 'International Tables Vol C Tables 4.2.6.8 and 6.1.1.4'

loop_
_geom_angle_atom_site_label_1
_geom_angle_atom_site_label_2
_geom_angle_atom_site_label_3
_geom_angle
N2 N1 C1 111.10(10)
N1 N2 C2 111.53(11)
C6 N3 C5 109.50(9)
C6 N3 C9 116.93(9)
C5 N3 C9 111.99(9)
N1 C1 C7 105.35(9)
N1 C1 C6 110.24(9)
C7 C1 C6 112.57(9)
N1 C1 C3 102.48(9)
C7 C1 C3 108.38(9)
C6 C1 C3 116.78(9)
N2 C2 C3 104.04(10)
N2 C2 H2A 110.9
C3 C2 H2A 110.9
N2 C2 H2B 110.9
C3 C2 H2B 110.9
H2A C2 H2B 109.0
C2 C3 C4 109.70(10)
C2 C3 C1 99.36(10)
C4 C3 C1 112.33(9)
C2 C3 H3 111.6
C4 C3 H3 111.6
C1 C3 H3 111.6
C5 C4 C3 112.85(10)
C5 C4 H4A 109.0
C3 C4 H4A 109.0
C5 C4 H4B 109.0
C3 C4 H4B 109.0
H4A C4 H4B 107.8
N3 C5 C4 108.90(9)
N3 C5 H5A 109.9
C4 C5 H5A 109.9
N3 C5 H5B 109.9
C4 C5 H5B 109.9
H5A C5 H5B 108.3
N3 C6 C8 112.92(9)
N3 C6 C1 106.99(9)
C8 C6 C1 109.95(9)
N3 C6 H6 109.0
C8 C6 H6 109.0
C1 C6 H6 109.0
O1 C7 O2 125.86(11)
O1 C7 C1 122.93(11)
O2 C7 C1 111.18(10)
C6 C8 H8A 109.5
C6 C8 H8B 109.5
H8A C8 H8B 109.5
C6 C8 H8C 109.5
H8A C8 H8C 109.5
H8B C8 H8C 109.5
N3 C9 C11 108.48(9)
N3 C9 C10 114.23(10)
C11 C9 C10 114.38(10)
N3 C9 H9 106.4
C11 C9 H9 106.4
C10 C9 H9 106.4
C9 C10 H10A 109.5
C9 C10 H10B 109.5
H10A C10 H10B 109.5
C9 C10 H10C 109.5
H10A C10 H10C 109.5
H10B C10 H10C 109.5
C12 C11 C16 118.31(12)
C12 C11 C9 122.35(11)
C16 C11 C9 119.22(11)
C11 C12 C13 120.69(14)
C11 C12 H12 119.7
C13 C12 H12 119.7
C14 C13 C12 120.43(14)
C14 C13 H13 119.8
C12 C13 H13 119.8
C13 C14 C15 119.50(14)
C13 C14 H14 120.2
C15 C14 H14 120.2
C16 C15 C14 120.22(15)
C16 C15 H15 119.9
C14 C15 H15 119.9
C15 C16 C11 120.82(13)
C15 C16 H16 119.6
C11 C16 H16 119.6
O2 C17 C18 102.04(11)
O2 C17 C20 110.37(11)
C18 C17 C20 111.21(14)
O2 C17 C19 109.14(11)
C18 C17 C19 111.07(14)
C20 C17 C19 112.51(13)
C17 C18 H18A 109.5
C17 C18 H18B 109.5
H18A C18 H18B 109.5
C17 C18 H18C 109.5
H18A C18 H18C 109.5
H18B C18 H18C 109.5
C17 C19 H19A 109.5
C17 C19 H19B 109.5
H19A C19 H19B 109.5
C17 C19 H19C 109.5
H19A C19 H19C 109.5
H19B C19 H19C 109.5
C17 C20 H20A 109.5
C17 C20 H20B 109.5
H20A C20 H20B 109.5
C17 C20 H20C 109.5
H20A C20 H20C 109.5
H20B C20 H20C 109.5
C7 O2 C17 120.79(9)

loop_
_geom_bond_atom_site_label_1
_geom_bond_atom_site_label_2
_geom_bond_distance
N1 N2 1.2432(15)
N1 C1 1.5152(15)
N2 C2 1.4910(19)
N3 C6 1.4670(14)
N3 C5 1.4676(14)
N3 C9 1.4744(14)
C1 C7 1.5399(16)
C1 C6 1.5418(16)
C1 C3 1.5421(16)
C2 C3 1.5220(18)
C2 H2A 0.9900
C2 H2B 0.9900
C3 C4 1.5330(17)
C3 H3 1.0000
C4 C5 1.5087(18)
C4 H4A 0.9900
C4 H4B 0.9900
C5 H5A 0.9900
C5 H5B 0.9900
C6 C8 1.5262(16)
C6 H6 1.0000
C7 O1 1.2042(15)
C7 O2 1.3255(15)
C8 H8A 0.9800
C8 H8B 0.9800
C8 H8C 0.9800
C9 C11 1.5264(16)
C9 C10 1.5315(18)
C9 H9 1.0000
C10 H10A 0.9800
C10 H10B 0.9800
C10 H10C 0.9800
C11 C12 1.3884(17)
C11 C16 1.3895(18)
C12 C13 1.394(2)
C12 H12 0.9500
C13 C14 1.370(2)
C13 H13 0.9500
C14 C15 1.386(2)
C14 H14 0.9500
C15 C16 1.386(2)
C15 H15 0.9500
C16 H16 0.9500
C17 O2 1.4852(15)
C17 C18 1.514(2)
C17 C20 1.515(2)
C17 C19 1.519(2)
C18 H18A 0.9800
C18 H18B 0.9800
C18 H18C 0.9800
C19 H19A 0.9800
C19 H19B 0.9800
C19 H19C 0.9800
C20 H20A 0.9800
C20 H20B 0.9800
C20 H20C 0.9800
